data_7036655
loop_
_publ_author_name
'Maity, Ramananda'
'Tichter, Tim'
'van der Meer, Margarethe'
'Sarkar, Biprajit'

_publ_section_title
;
 C-H activation in Ir(III) and N-demethylation in Pt(II) complexes with
 mesoionic carbene ligands: examples of monometallic, homobimetallic and
 heterobimetallic complexes.
;
_journal_issue 42
_journal_name_full 'Dalton transactions (Cambridge, England : 2003)'
_journal_page_first 18311
_journal_page_last 18315
_journal_paper_doi 10.1039/c5dt03285g
_journal_volume 44
_journal_year 2015
_chemical_formula_sum 'C28 H34 Cl4 I4 N8 Pt2'
_chemical_formula_weight 1522.21
_space_group_crystal_system triclinic
_space_group_IT_number 2
_space_group_name_Hall '-P 1'
_space_group_name_H-M_alt 'P -1'
_symmetry_space_group_name_Hall '-P 1'
_symmetry_space_group_name_H-M 'P -1'
_atom_sites_solution_hydrogens geom
_audit_creation_method SHELXL-2014/7
_audit_update_record
;
2015-07-29 deposited with the CCDC.
2015-09-24 downloaded from the CCDC.
;
_cell_angle_alpha 101.63(3)
_cell_angle_beta 104.74(3)
_cell_angle_gamma 110.90(3)
_cell_formula_units_Z 1
_cell_length_a 9.5699(19)
_cell_length_b 10.094(2)
_cell_length_c 12.494(3)
_cell_measurement_temperature 140(2)
_cell_volume 1031.7(6)
_computing_structure_refinement 'SHELXL-2014/7 (Sheldrick, 2014)'
_diffrn_ambient_temperature 140(2)
_diffrn_measured_fraction_theta_full 0.995
_diffrn_measured_fraction_theta_max 0.995
_diffrn_measurement_device_type 'Bruker Smart AXS'
_diffrn_measurement_method 'omega scans'
_diffrn_radiation_type MoK\a
_diffrn_radiation_wavelength 0.71073
_diffrn_reflns_av_R_equivalents 0.0201
_diffrn_reflns_av_unetI/netI 0.0207
_diffrn_reflns_laue_measured_fraction_full 0.995
_diffrn_reflns_laue_measured_fraction_max 0.995
_diffrn_reflns_limit_h_max 10
_diffrn_reflns_limit_h_min -11
_diffrn_reflns_limit_k_max 11
_diffrn_reflns_limit_k_min -12
_diffrn_reflns_limit_l_max 14
_diffrn_reflns_limit_l_min -14
_diffrn_reflns_number 11236
_diffrn_reflns_point_group_measured_fraction_full 0.995
_diffrn_reflns_point_group_measured_fraction_max 0.995
_diffrn_reflns_theta_full 25.090
_diffrn_reflns_theta_max 25.090
_diffrn_reflns_theta_min 1.781
_diffrn_source 'fine-focus sealed tube'
_exptl_absorpt_coefficient_mu 10.055
_exptl_absorpt_correction_T_max 0.7452
_exptl_absorpt_correction_T_min 0.4487
_exptl_absorpt_correction_type multi-scan
_exptl_absorpt_process_details 'blessing, 1995'
_exptl_crystal_colour yellow
_exptl_crystal_density_diffrn 2.450
_exptl_crystal_density_method 'not measured'
_exptl_crystal_description block
_exptl_crystal_F_000 694
_exptl_crystal_size_max 0.25
_exptl_crystal_size_mid 0.1
_exptl_crystal_size_min 0.09
_refine_diff_density_max 2.618
_refine_diff_density_min -1.188
_refine_diff_density_rms 0.143
_refine_ls_extinction_method none
_refine_ls_goodness_of_fit_ref 1.040
_refine_ls_hydrogen_treatment constr
_refine_ls_matrix_type full
_refine_ls_number_parameters 208
_refine_ls_number_reflns 3657
_refine_ls_number_restraints 0
_refine_ls_restrained_S_all 1.040
_refine_ls_R_factor_all 0.0294
_refine_ls_R_factor_gt 0.0251
_refine_ls_shift/su_max 0.001
_refine_ls_shift/su_mean 0.000
_refine_ls_structure_factor_coef Fsqd
_refine_ls_weighting_details 'w=1/[\s^2^(Fo^2^)+(0.0362P)^2^+3.5163P] where P=(Fo^2^+2Fc^2^)/3'
_refine_ls_weighting_scheme calc
_refine_ls_wR_factor_gt 0.0643
_refine_ls_wR_factor_ref 0.0664
_reflns_Friedel_coverage 0.000
_reflns_number_gt 3267
_reflns_number_total 3657
_reflns_threshold_expression 'I > 2\s(I)'
_cod_data_source_file c5dt03285g2.cif
_cod_data_source_block shelx
_cod_depositor_comments 'Adding full bibliography for 7036655.cif.'
_cod_original_cell_volume 1031.7(4)
_cod_database_code 7036655
_shelx_shelxl_version_number 2014/7
_shelx_space_group_comment
;
The symmetry employed for this shelxl refinement is uniquely defined
by the following loop, which should always be used as a source of
symmetry information in preference to the above space-group names.
They are only intended as comments.
;

loop_
_space_group_symop_operation_xyz
'x, y, z'
'-x, -y, -z'

loop_
_atom_site_label
_atom_site_type_symbol
_atom_site_fract_x
_atom_site_fract_y
_atom_site_fract_z
_atom_site_U_iso_or_equiv
_atom_site_adp_type
_atom_site_occupancy
_atom_site_site_symmetry_order
_atom_site_calc_flag
_atom_site_refinement_flags_posn
_atom_site_refinement_flags_adp
Pt1 Pt 0.36197(2) 0.80918(2) 0.23010(2) 0.01799(8) Uani 1 1 d . .
I1 I 0.22199(4) 0.82369(4) 0.02823(3) 0.02662(11) Uani 1 1 d . .
I2 I 0.51133(4) 0.77969(4) 0.42295(3) 0.02564(11) Uani 1 1 d . .
Cl4 Cl 0.7397(3) 0.7227(3) 0.7062(2) 0.0712(6) Uani 1 1 d . .
Cl5 Cl 0.8773(3) 0.5661(3) 0.56899(18) 0.0683(7) Uani 1 1 d . .
N4 N 0.1462(5) 0.7390(5) 0.2610(4) 0.0209(10) Uani 1 1 d . .
N1 N 0.6832(5) 1.0238(5) 0.2542(4) 0.0207(10) Uani 1 1 d . .
C1 C 0.5674(7) 0.8818(6) 0.2048(5) 0.0196(11) Uani 1 1 d . .
C5 C 0.4797(6) 0.5415(6) 0.1058(5) 0.0196(11) Uani 1 1 d . .
H7 H 0.4653 0.5686 0.1765 0.024 Uiso 1 1 calc R U
C13 C 0.0156(7) 0.6151(6) 0.1894(5) 0.0244(12) Uani 1 1 d . .
H13 H 0.0217 0.5563 0.1247 0.029 Uiso 1 1 calc R U
C3 C 0.5635(6) 0.6519(6) 0.0654(5) 0.0191(11) Uani 1 1 d . .
C2 C 0.6313(7) 0.8106(6) 0.1366(5) 0.0200(11) Uani 1 1 d . .
C9 C 0.1378(7) 0.8247(7) 0.3552(5) 0.0286(14) Uani 1 1 d . .
H9 H 0.2288 0.9099 0.4061 0.034 Uiso 1 1 calc R U
C6 C 0.6795(7) 1.1529(6) 0.3311(5) 0.0272(13) Uani 1 1 d . .
H3A H 0.7881 1.2239 0.3812 0.033 Uiso 1 1 calc R U
H3B H 0.6211 1.1189 0.3808 0.033 Uiso 1 1 calc R U
C100 C 0.8490(10) 0.6178(9) 0.7033(7) 0.0507(19) Uani 1 1 d . .
H10A H 0.7948 0.5275 0.7202 0.061 Uiso 1 1 calc R U
H10B H 0.9532 0.6751 0.7651 0.061 Uiso 1 1 calc R U
N3 N 0.7793(5) 0.9166(5) 0.1549(4) 0.0191(10) Uani 1 1 d . .
N2 N 0.8131(6) 1.0478(5) 0.2259(4) 0.0237(10) Uani 1 1 d . .
C4 C 0.5824(6) 0.6084(6) -0.0414(5) 0.0194(11) Uani 1 1 d . .
H8 H 0.6376 0.6812 -0.0696 0.023 Uiso 1 1 calc R U
C8 C 0.9009(7) 0.9024(7) 0.1079(6) 0.0276(13) Uani 1 1 d . .
H5A H 0.8613 0.8015 0.0575 0.041 Uiso 1 1 calc R U
H5B H 0.9242 0.9703 0.0642 0.041 Uiso 1 1 calc R U
H5C H 0.9967 0.9261 0.1712 0.041 Uiso 1 1 calc R U
C12 C -0.1281(7) 0.5713(7) 0.2079(5) 0.0285(13) Uani 1 1 d . .
H12 H -0.2168 0.4844 0.1567 0.034 Uiso 1 1 calc R U
C11 C -0.1378(7) 0.6592(7) 0.3043(6) 0.0318(14) Uani 1 1 d . .
H11 H -0.2328 0.6318 0.3192 0.038 Uiso 1 1 calc R U
C10 C -0.0035(7) 0.7881(7) 0.3777(5) 0.0317(14) Uani 1 1 d . .
H10 H -0.0079 0.8500 0.4416 0.038 Uiso 1 1 calc R U
C7 C 0.6026(10) 1.2284(8) 0.2630(7) 0.0456(19) Uani 1 1 d . .
H4A H 0.6021 1.3118 0.3156 0.068 Uiso 1 1 calc R U
H4B H 0.6613 1.2637 0.2148 0.068 Uiso 1 1 calc R U
H4C H 0.4945 1.1588 0.2145 0.068 Uiso 1 1 calc R U

loop_
_atom_site_aniso_label
_atom_site_aniso_U_11
_atom_site_aniso_U_22
_atom_site_aniso_U_33
_atom_site_aniso_U_23
_atom_site_aniso_U_13
_atom_site_aniso_U_12
Pt1 0.01700(13) 0.01767(12) 0.01847(13) 0.00189(8) 0.00916(9) 0.00675(9)
I1 0.0267(2) 0.0341(2) 0.0238(2) 0.00984(17) 0.01135(18) 0.01641(18)
I2 0.0258(2) 0.0283(2) 0.0200(2) 0.00472(16) 0.00874(17) 0.00979(17)
Cl4 0.0569(14) 0.0684(14) 0.0885(17) 0.0212(13) 0.0182(13) 0.0350(12)
Cl5 0.0562(13) 0.0699(14) 0.0446(11) -0.0029(10) 0.0274(11) -0.0047(11)
N4 0.016(2) 0.021(2) 0.025(3) 0.006(2) 0.010(2) 0.007(2)
N1 0.021(2) 0.021(2) 0.020(2) 0.006(2) 0.010(2) 0.008(2)
C1 0.020(3) 0.020(3) 0.023(3) 0.008(2) 0.010(2) 0.012(2)
C5 0.018(3) 0.023(3) 0.021(3) 0.006(2) 0.011(2) 0.011(2)
C13 0.026(3) 0.022(3) 0.025(3) 0.008(2) 0.008(3) 0.011(3)
C3 0.016(3) 0.019(3) 0.025(3) 0.007(2) 0.009(2) 0.010(2)
C2 0.021(3) 0.019(3) 0.021(3) 0.005(2) 0.010(2) 0.009(2)
C9 0.026(3) 0.027(3) 0.026(3) 0.001(3) 0.011(3) 0.007(3)
C6 0.028(3) 0.022(3) 0.026(3) -0.004(2) 0.015(3) 0.006(3)
C100 0.044(5) 0.043(4) 0.061(5) 0.016(4) 0.018(4) 0.016(4)
N3 0.018(2) 0.019(2) 0.024(2) 0.0069(19) 0.011(2) 0.0087(19)
N2 0.023(3) 0.021(2) 0.029(3) 0.008(2) 0.015(2) 0.008(2)
C4 0.020(3) 0.020(3) 0.024(3) 0.009(2) 0.013(2) 0.010(2)
C8 0.019(3) 0.027(3) 0.039(4) 0.009(3) 0.017(3) 0.009(3)
C12 0.018(3) 0.031(3) 0.029(3) 0.008(3) 0.004(3) 0.006(3)
C11 0.018(3) 0.047(4) 0.037(4) 0.021(3) 0.016(3) 0.013(3)
C10 0.031(4) 0.045(4) 0.027(3) 0.008(3) 0.017(3) 0.021(3)
C7 0.063(5) 0.027(3) 0.057(5) 0.010(3) 0.027(4) 0.029(4)

loop_
_atom_type_symbol
_atom_type_description
_atom_type_scat_dispersion_real
_atom_type_scat_dispersion_imag
_atom_type_scat_source
C C 0.0033 0.0016 'International Tables Vol C Tables 4.2.6.8 and 6.1.1.4'
H H 0.0000 0.0000 'International Tables Vol C Tables 4.2.6.8 and 6.1.1.4'
N N 0.0061 0.0033 'International Tables Vol C Tables 4.2.6.8 and 6.1.1.4'
Cl Cl 0.1484 0.1585 'International Tables Vol C Tables 4.2.6.8 and 6.1.1.4'
I I -0.4742 1.8119 'International Tables Vol C Tables 4.2.6.8 and 6.1.1.4'
Pt Pt -1.7033 8.3905 'International Tables Vol C Tables 4.2.6.8 and 6.1.1.4'

loop_
_geom_angle_atom_site_label_1
_geom_angle_atom_site_label_2
_geom_angle_atom_site_label_3
_geom_angle
_geom_angle_site_symmetry_1
C1 Pt1 N4 178.10(19) .
C1 Pt1 I1 89.37(16) .
N4 Pt1 I1 91.12(14) .
C1 Pt1 I2 87.79(16) .
N4 Pt1 I2 91.85(14) .
I1 Pt1 I2 174.998(13) .
C13 N4 C9 118.9(5) .
C13 N4 Pt1 122.5(4) .
C9 N4 Pt1 118.5(4) .
N2 N1 C1 114.7(4) .
N2 N1 C6 117.5(4) .
C1 N1 C6 127.8(4) .
N1 C1 C2 103.1(5) .
N1 C1 Pt1 124.8(4) .
C2 C1 Pt1 132.1(4) .
C4 C5 C3 120.3(5) 2_665
N4 C13 C12 122.5(5) .
C5 C3 C4 118.7(5) .
C5 C3 C2 119.4(5) .
C4 C3 C2 121.9(5) .
N3 C2 C1 105.9(5) .
N3 C2 C3 125.1(4) .
C1 C2 C3 128.9(5) .
N4 C9 C10 121.4(6) .
N1 C6 C7 111.6(5) .
Cl4 C100 Cl5 114.6(5) .
N2 N3 C2 112.8(4) .
N2 N3 C8 117.9(4) .
C2 N3 C8 129.3(4) .
N3 N2 N1 103.5(4) .
C5 C4 C3 120.9(5) 2_665
C13 C12 C11 118.9(6) .
C10 C11 C12 118.7(5) .
C11 C10 C9 119.6(5) .

loop_
_geom_bond_atom_site_label_1
_geom_bond_atom_site_label_2
_geom_bond_distance
_geom_bond_site_symmetry_2
Pt1 C1 1.971(5) .
Pt1 N4 2.094(4) .
Pt1 I1 2.5975(9) .
Pt1 I2 2.6034(9) .
Cl4 C100 1.735(8) .
Cl5 C100 1.772(8) .
N4 C13 1.338(7) .
N4 C9 1.352(7) .
N1 N2 1.331(6) .
N1 C1 1.351(7) .
N1 C6 1.472(7) .
C1 C2 1.396(7) .
C5 C4 1.383(7) 2_665
C5 C3 1.392(7) .
C13 C12 1.381(8) .
C3 C4 1.396(7) .
C3 C2 1.472(7) .
C2 N3 1.364(7) .
C9 C10 1.387(8) .
C6 C7 1.481(9) .
N3 N2 1.312(6) .
N3 C8 1.467(6) .
C4 C5 1.383(7) 2_665
C12 C11 1.390(9) .
C11 C10 1.383(9) .
